data_7126086
loop_
_publ_author_name
'Ma, Yan'
'Zhai, Yuan-Qi'
'Ding, You-Song'
'Han, Tian'
'Zheng, Yan-Zhen'

_publ_section_title
;
 Understanding a pentagonal-bipyramidal holmium(iii) complex with a record
 energy barrier for magnetisation reversal.
;
_journal_issue 28
_journal_name_full 'Chemical communications (Cambridge, England)'
_journal_page_first 3979
_journal_page_last 3982
_journal_paper_doi 10.1039/d0cc00500b
_journal_volume 56
_journal_year 2020
_chemical_formula_moiety 'C31 H43 Ho N5 O2 Si2, C24 H20 B, C2 H2 N, 2(C5 H5 N)'
_chemical_formula_sum 'C67 H75 B Ho N8 O2 Si2'
_chemical_formula_weight 1256.27
_space_group_crystal_system triclinic
_space_group_IT_number 2
_space_group_name_Hall '-P 1'
_space_group_name_H-M_alt 'P -1'
_atom_sites_solution_hydrogens geom
_atom_sites_solution_primary iterative
_audit_creation_date 2019-08-07
_audit_creation_method
;
Olex2 1.2
(compiled 2018.05.29 svn.r3508 for OlexSys, GUI svn.r5506)
;
_audit_update_record
;
2019-10-31 deposited with the CCDC.	2020-03-02 downloaded from the CCDC.
;
_cell_angle_alpha 95.521(2)
_cell_angle_beta 108.465(2)
_cell_angle_gamma 90.850(2)
_cell_formula_units_Z 2
_cell_length_a 13.665(2)
_cell_length_b 14.335(2)
_cell_length_c 17.329(3)
_cell_measurement_reflns_used 9952
_cell_measurement_temperature 150
_cell_measurement_theta_max 26.74
_cell_measurement_theta_min 2.74
_cell_volume 3201.2(9)
_computing_cell_refinement 'SAINT v8.27A (Bruker, 2012)'
_computing_data_reduction 'SAINT v8.27A (Bruker, 2012)'
_computing_molecular_graphics 'Olex2 (Dolomanov et al., 2009)'
_computing_publication_material 'Olex2 (Dolomanov et al., 2009)'
_computing_structure_refinement 'ShelXL (Sheldrick, 2015)'
_computing_structure_solution 'olex2.solve (Bourhis et al., 2015)'
_diffrn_ambient_temperature 150
_diffrn_measured_fraction_theta_full 0.993
_diffrn_measured_fraction_theta_max 0.975
_diffrn_measurement_device_type 'CCD area detector'
_diffrn_measurement_method 'phi and omega scans'
_diffrn_radiation_monochromator graphite
_diffrn_radiation_type MoK\a
_diffrn_radiation_wavelength 0.71073
_diffrn_reflns_av_R_equivalents 0.0230
_diffrn_reflns_av_unetI/netI 0.0326
_diffrn_reflns_Laue_measured_fraction_full 0.993
_diffrn_reflns_Laue_measured_fraction_max 0.975
_diffrn_reflns_limit_h_max 17
_diffrn_reflns_limit_h_min -17
_diffrn_reflns_limit_k_max 18
_diffrn_reflns_limit_k_min -18
_diffrn_reflns_limit_l_max 18
_diffrn_reflns_limit_l_min -21
_diffrn_reflns_number 29507
_diffrn_reflns_point_group_measured_fraction_full 0.993
_diffrn_reflns_point_group_measured_fraction_max 0.975
_diffrn_reflns_theta_full 25.242
_diffrn_reflns_theta_max 26.782
_diffrn_reflns_theta_min 1.573
_exptl_absorpt_coefficient_mu 1.322
_exptl_absorpt_correction_type none
_exptl_crystal_colour colourless
_exptl_crystal_colour_primary colourless
_exptl_crystal_density_diffrn 1.303
_exptl_crystal_description block
_exptl_crystal_F_000 1298
_exptl_crystal_size_max 0.2
_exptl_crystal_size_mid 0.15
_exptl_crystal_size_min 0.13
_refine_diff_density_max 1.745
_refine_diff_density_min -0.801
_refine_diff_density_rms 0.076
_refine_ls_extinction_method none
_refine_ls_goodness_of_fit_ref 1.028
_refine_ls_hydrogen_treatment constr
_refine_ls_matrix_type full
_refine_ls_number_parameters 736
_refine_ls_number_reflns 13311
_refine_ls_number_restraints 50
_refine_ls_restrained_S_all 1.040
_refine_ls_R_factor_all 0.0367
_refine_ls_R_factor_gt 0.0314
_refine_ls_shift/su_max 0.004
_refine_ls_shift/su_mean 0.000
_refine_ls_structure_factor_coef Fsqd
_refine_ls_weighting_details 'w=1/[\s^2^(Fo^2^)+(0.0371P)^2^+3.3339P] where P=(Fo^2^+2Fc^2^)/3'
_refine_ls_weighting_scheme calc
_refine_ls_wR_factor_gt 0.0750
_refine_ls_wR_factor_ref 0.0779
_reflns_Friedel_coverage 0.000
_reflns_number_gt 12017
_reflns_number_total 13311
_reflns_threshold_expression 'I > 2\s(I)'
_cod_data_source_file d0cc00500b2.cif
_cod_data_source_block 1_CCDC2
_cod_depositor_comments 'Adding full bibliography for 7126084--7126087.cif.'
_cod_database_code 7126086
_shelx_shelxl_version_number 2018/3
_shelx_space_group_comment
;
The symmetry employed for this shelxl refinement is uniquely defined
by the following loop, which should always be used as a source of
symmetry information in preference to the above space-group names.
They are only intended as comments.
;
_shelx_estimated_absorpt_t_max 0.847
_shelx_estimated_absorpt_t_min 0.778
_olex2_refinement_description
;
1. Fixed Uiso
 At 1.2 times of:
  All C(H) groups
 At 1.5 times of:
  All C(H,H,H) groups
2. Restrained distances
 C63-N8 = C67-N8
 1.32 with sigma of 0.01
 C63-C64 = C64-C65 = C65-C66 = C66-C67
 1.36 with sigma of 0.01
 C63-C64
 1.36 with sigma of 0.01
3. Rigid bond restraints
 C63, C64, C65, C66, C67
 with sigma for 1-2 distances of 0.01 and sigma for 1-3 distances of 0.01
4. Uiso/Uaniso restraints and constraints
Uanis(N8) \\sim Ueq, Uanis(C67) \\sim Ueq, Uanis(C66) \\sim Ueq, Uanis(C65)
\\sim Ueq, Uanis(C64) \\sim Ueq, Uanis(C63) \\sim Ueq: with sigma of 0.001 and
sigma for terminal atoms of 0.002
5.a Aromatic/amide H refined with riding coordinates:
 C7(H7), C16(H16), C21(H21), C43(H43), C15(H15), C17(H17), C11(H11), C39(H39),
 C20(H20), C10(H10), C31(H31), C14(H14), C12(H12), C45(H45), C26(H26), C30(H30),
  C42(H42), C22(H22), C46(H46), C40(H40), C18(H18), C19(H19), C49(H49),
 C13(H13), C52(H52), C33(H33), C47(H47), C41(H41), C25(H25), C8(H8), C9(H9),
 C55(H55), C53(H53), C37(H37), C51(H51), C29(H29), C27(H27), C54(H54), C56(H56),
  C62(H62), C48(H48), C57(H57), C61(H61), C24(H24), C23(H23), C36(H36),
 C34(H34), C35(H35), C58(H58), C28(H28), C60(H60), C59(H59), C63(H63), C64(H64),
  C66(H66), C67(H67), C65(H65)
5.b Idealised Me refined as rotating group:
 C5(H5A,H5B,H5C), C2(H2A,H2B,H2C), C3(H3A,H3B,H3C), C6(H6A,H6B,H6C), C4(H4A,
 H4B,H4C), C1(H1A,H1B,H1C)
;
_olex2_submission_special_instructions 'No special instructions were received'

loop_
_space_group_symop_operation_xyz
'x, y, z'
'-x, -y, -z'

loop_
_atom_site_label
_atom_site_type_symbol
_atom_site_fract_x
_atom_site_fract_y
_atom_site_fract_z
_atom_site_U_iso_or_equiv
_atom_site_adp_type
_atom_site_occupancy
_atom_site_site_symmetry_order
_atom_site_calc_flag
_atom_site_refinement_flags_posn
_atom_site_refinement_flags_adp
_atom_site_refinement_flags_occupancy
_atom_site_disorder_assembly
_atom_site_disorder_group
Ho1 Ho 0.71647(2) 0.21829(2) 0.73155(2) 0.02204(4) Uani 1 1 d . . . . .
Si2 Si 1.00428(5) 0.21275(5) 0.82014(5) 0.02626(16) Uani 1 1 d . . . . .
Si1 Si 0.43363(6) 0.24561(5) 0.63000(5) 0.02747(16) Uani 1 1 d . . . . .
O2 O 0.88063(14) 0.21725(13) 0.78465(12) 0.0266(4) Uani 1 1 d . . . . .
O1 O 0.55381(14) 0.22728(13) 0.67432(12) 0.0279(4) Uani 1 1 d . . . . .
N1 N 0.75445(18) 0.36804(16) 0.67591(14) 0.0283(5) Uani 1 1 d . . . . .
N4 N 0.71743(18) 0.04067(16) 0.70764(14) 0.0299(5) Uani 1 1 d . . . . .
N2 N 0.71276(19) 0.35327(17) 0.83499(15) 0.0305(5) Uani 1 1 d . . . . .
N3 N 0.69440(17) 0.15138(16) 0.85526(14) 0.0279(5) Uani 1 1 d . . . . .
N5 N 0.72440(18) 0.17247(16) 0.58741(14) 0.0285(5) Uani 1 1 d . . . . .
C7 C 0.6893(2) 0.3920(2) 0.60608(18) 0.0306(6) Uani 1 1 d . . . . .
H7 H 0.626353 0.355834 0.581615 0.037 Uiso 1 1 calc R . . . .
C38 C 0.4711(2) 0.69536(18) 0.75342(17) 0.0276(6) Uani 1 1 d . . . . .
C16 C 0.8057(2) 0.1933(2) 0.56353(19) 0.0336(6) Uani 1 1 d . . . . .
H16 H 0.862859 0.228847 0.601658 0.040 Uiso 1 1 calc R . . . .
C44 C 0.4987(2) 0.71703(19) 0.91583(17) 0.0264(6) Uani 1 1 d . . . . .
C5 C 1.0626(2) 0.3134(2) 0.90001(19) 0.0378(7) Uani 1 1 d . . . . .
H5A H 1.041744 0.372640 0.877154 0.057 Uiso 1 1 calc GR . . . .
H5B H 1.138098 0.311437 0.917469 0.057 Uiso 1 1 calc GR . . . .
H5C H 1.038593 0.308661 0.947168 0.057 Uiso 1 1 calc GR . . . .
C50 C 0.3555(2) 0.81456(19) 0.81063(17) 0.0270(6) Uani 1 1 d . . . . .
C21 C 0.6438(2) -0.0185(2) 0.71380(19) 0.0365(7) Uani 1 1 d . . . . .
H21 H 0.585146 0.006891 0.724696 0.044 Uiso 1 1 calc R . . . .
C32 C 0.3289(2) 0.6242(2) 0.80795(18) 0.0308(6) Uani 1 1 d . . . . .
C43 C 0.5655(2) 0.6533(2) 0.76610(19) 0.0322(6) Uani 1 1 d . . . . .
H43 H 0.604162 0.641804 0.820164 0.039 Uiso 1 1 calc R . . . .
C15 C 0.8104(3) 0.1657(2) 0.4862(2) 0.0437(8) Uani 1 1 d . . . . .
H15 H 0.869701 0.181237 0.471812 0.052 Uiso 1 1 calc R . . . .
C17 C 0.7988(2) 0.0020(2) 0.69144(18) 0.0345(6) Uani 1 1 d . . . . .
H17 H 0.851448 0.042632 0.686274 0.041 Uiso 1 1 calc R . . . .
C11 C 0.8418(2) 0.4215(2) 0.7103(2) 0.0376(7) Uani 1 1 d . . . . .
H11 H 0.888621 0.405986 0.760476 0.045 Uiso 1 1 calc R . . . .
C39 C 0.4203(3) 0.7119(2) 0.67267(18) 0.0358(7) Uani 1 1 d . . . . .
H39 H 0.355591 0.740473 0.660602 0.043 Uiso 1 1 calc R . . . .
C20 C 0.6499(3) -0.1152(2) 0.7049(2) 0.0484(9) Uani 1 1 d . . . . .
H20 H 0.596532 -0.155018 0.709913 0.058 Uiso 1 1 calc R . . . .
C10 C 0.8669(3) 0.4980(2) 0.6763(2) 0.0457(8) Uani 1 1 d . . . . .
H10 H 0.929560 0.534196 0.702435 0.055 Uiso 1 1 calc R . . . .
C31 C 0.6286(3) 0.4004(2) 0.8324(2) 0.0372(7) Uani 1 1 d . . . . .
H31 H 0.566977 0.383142 0.788393 0.045 Uiso 1 1 calc R . . . .
C14 C 0.7271(3) 0.1150(3) 0.4302(2) 0.0497(9) Uani 1 1 d . . . . .
H14 H 0.727869 0.095263 0.376512 0.060 Uiso 1 1 calc R . . . .
C12 C 0.6449(2) 0.1224(2) 0.53244(19) 0.0347(7) Uani 1 1 d . . . . .
H12 H 0.587125 0.105909 0.548445 0.042 Uiso 1 1 calc R . . . .
C45 C 0.5853(2) 0.7803(2) 0.94147(19) 0.0360(7) Uani 1 1 d . . . . .
H45 H 0.594918 0.820475 0.903666 0.043 Uiso 1 1 calc R . . . .
N7 N 1.0011(3) -0.0137(3) 0.5794(2) 0.0641(9) Uani 1 1 d . . . . .
B1 B 0.4138(2) 0.7131(2) 0.82325(19) 0.0252(6) Uani 1 1 d . . . . .
C26 C 0.6110(2) 0.1654(2) 0.87916(19) 0.0348(7) Uani 1 1 d . . . . .
H26 H 0.558159 0.201557 0.847797 0.042 Uiso 1 1 calc R . . . .
C30 C 0.6258(3) 0.4729(2) 0.8902(2) 0.0426(8) Uani 1 1 d . . . . .
H30 H 0.563639 0.503728 0.886320 0.051 Uiso 1 1 calc R . . . .
C42 C 0.6056(3) 0.6272(2) 0.7029(2) 0.0418(8) Uani 1 1 d . . . . .
H42 H 0.669404 0.597171 0.714059 0.050 Uiso 1 1 calc R . . . .
C22 C 0.7672(2) 0.0995(2) 0.9003(2) 0.0385(7) Uani 1 1 d . . . . .
H22 H 0.827263 0.088613 0.884966 0.046 Uiso 1 1 calc R . . . .
C46 C 0.6573(2) 0.7870(3) 1.0191(2) 0.0449(8) Uani 1 1 d . . . . .
H46 H 0.713470 0.832160 1.033576 0.054 Uiso 1 1 calc R . . . .
C40 C 0.4600(3) 0.6884(2) 0.6091(2) 0.0466(9) Uani 1 1 d . . . . .
H40 H 0.423264 0.702314 0.555354 0.056 Uiso 1 1 calc R . . . .
C2 C 0.4149(3) 0.3712(2) 0.6085(2) 0.0440(8) Uani 1 1 d . . . . .
H2A H 0.440739 0.412350 0.659866 0.066 Uiso 1 1 calc GR . . . .
H2B H 0.341267 0.380265 0.582635 0.066 Uiso 1 1 calc GR . . . .
H2C H 0.453032 0.386385 0.571607 0.066 Uiso 1 1 calc GR . . . .
C18 C 0.8100(3) -0.0934(2) 0.6820(2) 0.0446(8) Uani 1 1 d . . . . .
H18 H 0.869076 -0.117621 0.670889 0.053 Uiso 1 1 calc R . . . .
C19 C 0.7343(3) -0.1528(2) 0.6888(2) 0.0500(9) Uani 1 1 d . . . . .
H19 H 0.740024 -0.218822 0.682419 0.060 Uiso 1 1 calc R . . . .
C49 C 0.4936(2) 0.6586(2) 0.97484(19) 0.0359(7) Uani 1 1 d . . . . .
H49 H 0.437720 0.613319 0.961289 0.043 Uiso 1 1 calc R . . . .
C13 C 0.6430(3) 0.0935(2) 0.4538(2) 0.0455(8) Uani 1 1 d . . . . .
H13 H 0.584360 0.059280 0.416265 0.055 Uiso 1 1 calc R . . . .
C3 C 0.3793(3) 0.1746(3) 0.5277(2) 0.0503(9) Uani 1 1 d . . . . .
H3A H 0.419248 0.189884 0.492154 0.075 Uiso 1 1 calc GR . . . .
H3B H 0.307019 0.189333 0.502617 0.075 Uiso 1 1 calc GR . . . .
H3C H 0.383240 0.107674 0.534893 0.075 Uiso 1 1 calc GR . . . .
C52 C 0.3661(3) 0.9844(2) 0.8048(2) 0.0493(9) Uani 1 1 d . . . . .
H52 H 0.408598 1.039376 0.810668 0.059 Uiso 1 1 calc R . . . .
C33 C 0.3230(2) 0.5457(2) 0.7518(2) 0.0426(8) Uani 1 1 d . . . . .
H33 H 0.370098 0.542985 0.721542 0.051 Uiso 1 1 calc R . . . .
C47 C 0.6481(2) 0.7290(3) 1.0751(2) 0.0443(8) Uani 1 1 d . . . . .
H47 H 0.697042 0.733961 1.128541 0.053 Uiso 1 1 calc R . . . .
C41 C 0.5523(3) 0.6452(2) 0.6239(2) 0.0492(9) Uani 1 1 d . . . . .
H41 H 0.579111 0.627875 0.580507 0.059 Uiso 1 1 calc R . . . .
N6 N 1.0743(3) 0.2716(3) 0.4325(3) 0.0635(10) Uani 1 1 d . . . . .
C25 C 0.5975(3) 0.1302(2) 0.9466(2) 0.0429(8) Uani 1 1 d . . . . .
H25 H 0.537431 0.142629 0.961492 0.051 Uiso 1 1 calc R . . . .
C8 C 0.7090(3) 0.4669(2) 0.5676(2) 0.0393(7) Uani 1 1 d . . . . .
H8 H 0.661177 0.480884 0.517334 0.047 Uiso 1 1 calc R . . . .
C6 C 1.0425(2) 0.1012(2) 0.8675(2) 0.0443(8) Uani 1 1 d . . . . .
H6A H 1.020019 0.100263 0.915785 0.066 Uiso 1 1 calc GR . . . .
H6B H 1.117698 0.097430 0.883666 0.066 Uiso 1 1 calc GR . . . .
H6C H 1.009657 0.047504 0.827674 0.066 Uiso 1 1 calc GR . . . .
C9 C 0.7990(3) 0.5207(2) 0.6035(2) 0.0460(8) Uani 1 1 d . . . . .
H9 H 0.814248 0.572816 0.578563 0.055 Uiso 1 1 calc R . . . .
C55 C 0.2498(2) 0.8240(2) 0.7892(2) 0.0400(7) Uani 1 1 d . . . . .
H55 H 0.206664 0.769232 0.782422 0.048 Uiso 1 1 calc R . . . .
C53 C 0.2619(3) 0.9909(2) 0.7849(2) 0.0395(7) Uani 1 1 d . . . . .
H53 H 0.230750 1.049551 0.776777 0.047 Uiso 1 1 calc R . . . .
C4 C 1.0619(2) 0.2169(3) 0.7355(2) 0.0418(8) Uani 1 1 d . . . . .
H4A H 1.035414 0.162491 0.694808 0.063 Uiso 1 1 calc GR . . . .
H4B H 1.137289 0.215682 0.758014 0.063 Uiso 1 1 calc GR . . . .
H4C H 1.043183 0.274674 0.709434 0.063 Uiso 1 1 calc GR . . . .
C37 C 0.2575(2) 0.6217(2) 0.8505(2) 0.0426(8) Uani 1 1 d . . . . .
H37 H 0.259136 0.671987 0.890881 0.051 Uiso 1 1 calc R . . . .
C51 C 0.4113(3) 0.8984(2) 0.8167(3) 0.0495(9) Uani 1 1 d . . . . .
H51 H 0.484195 0.896899 0.829637 0.059 Uiso 1 1 calc R . . . .
C29 C 0.7142(3) 0.4994(3) 0.9530(2) 0.0552(10) Uani 1 1 d . . . . .
H29 H 0.714949 0.549296 0.993505 0.066 Uiso 1 1 calc R . . . .
C27 C 0.7979(3) 0.3800(3) 0.8970(2) 0.0469(9) Uani 1 1 d . . . . .
H27 H 0.858969 0.347452 0.900442 0.056 Uiso 1 1 calc R . . . .
C54 C 0.2034(3) 0.9097(2) 0.7771(3) 0.0511(9) Uani 1 1 d . . . . .
H54 H 0.130464 0.911924 0.763269 0.061 Uiso 1 1 calc R . . . .
C56 C 0.9965(3) 0.2939(3) 0.3696(3) 0.0566(10) Uani 1 1 d . . . . .
H56 H 0.993880 0.268292 0.316323 0.068 Uiso 1 1 calc R . . . .
C62 C 1.0756(3) 0.0523(2) 0.4879(2) 0.0501(9) Uani 1 1 d . . . . .
H62 H 1.129360 0.089845 0.480850 0.060 Uiso 1 1 calc R . . . .
C48 C 0.5668(3) 0.6637(3) 1.0526(2) 0.0459(8) Uani 1 1 d . . . . .
H48 H 0.560451 0.621728 1.090209 0.055 Uiso 1 1 calc R . . . .
C57 C 0.9200(3) 0.3514(3) 0.3764(3) 0.0541(10) Uani 1 1 d . . . . .
H57 H 0.866080 0.364937 0.329222 0.065 Uiso 1 1 calc R . . . .
C1 C 0.3538(3) 0.2174(3) 0.6950(2) 0.0507(9) Uani 1 1 d . . . . .
H1A H 0.358456 0.150820 0.703720 0.076 Uiso 1 1 calc GR . . . .
H1B H 0.281635 0.230679 0.667642 0.076 Uiso 1 1 calc GR . . . .
H1C H 0.379314 0.255815 0.747957 0.076 Uiso 1 1 calc GR . . . .
C61 C 1.0776(3) 0.0388(3) 0.5651(2) 0.0533(9) Uani 1 1 d . . . . .
H61 H 1.133324 0.066264 0.610294 0.064 Uiso 1 1 calc R . . . .
C24 C 0.6728(3) 0.0768(3) 0.9919(2) 0.0498(9) Uani 1 1 d . . . . .
H24 H 0.665695 0.051418 1.038583 0.060 Uiso 1 1 calc R . . . .
C23 C 0.7585(3) 0.0610(3) 0.9681(2) 0.0516(9) Uani 1 1 d . . . . .
H23 H 0.811406 0.023858 0.998140 0.062 Uiso 1 1 calc R . . . .
C36 C 0.1838(3) 0.5480(3) 0.8356(3) 0.0553(10) Uani 1 1 d . . . . .
H36 H 0.135549 0.549798 0.864942 0.066 Uiso 1 1 calc R . . . .
C34 C 0.2509(3) 0.4712(2) 0.7384(3) 0.0568(10) Uani 1 1 d . . . . .
H34 H 0.250808 0.418745 0.700474 0.068 Uiso 1 1 calc R . . . .
C35 C 0.1802(3) 0.4731(3) 0.7794(3) 0.0584(11) Uani 1 1 d . . . . .
H35 H 0.129487 0.423340 0.768991 0.070 Uiso 1 1 calc R . . . .
C58 C 0.9227(4) 0.3888(3) 0.4526(3) 0.0652(11) Uani 1 1 d . . . . .
H58 H 0.870751 0.428826 0.459642 0.078 Uiso 1 1 calc R . . . .
N8 N 1.1672(4) 0.2459(4) 1.1202(3) 0.1062(16) Uani 1 1 d D U . . .
C28 C 0.8022(3) 0.4523(3) 0.9564(3) 0.0672(13) Uani 1 1 d . . . . .
H28 H 0.865080 0.469506 0.999089 0.081 Uiso 1 1 calc R . . . .
C60 C 1.0754(3) 0.3085(3) 0.5060(3) 0.0689(13) Uani 1 1 d . . . . .
H60 H 1.129832 0.293315 0.552243 0.083 Uiso 1 1 calc R . . . .
C59 C 1.0028(4) 0.3669(3) 0.5192(3) 0.0737(14) Uani 1 1 d . . . . .
H59 H 1.007419 0.392052 0.573042 0.088 Uiso 1 1 calc R . . . .
C63 C 1.1262(4) 0.3264(4) 1.1317(4) 0.0991(17) Uani 1 1 d D U . . .
H63 H 1.171288 0.380864 1.146337 0.119 Uiso 1 1 calc R . . . .
C64 C 1.0296(4) 0.3383(5) 1.1248(4) 0.1001(17) Uani 1 1 d D U . . .
H64 H 0.998702 0.397320 1.123006 0.120 Uiso 1 1 calc R . . . .
C66 C 1.0086(4) 0.1684(4) 1.1109(4) 0.0970(17) Uani 1 1 d D U . . .
H66 H 0.964529 0.114949 1.106701 0.116 Uiso 1 1 calc R . . . .
C67 C 1.1085(5) 0.1619(5) 1.1075(4) 0.1045(18) Uani 1 1 d D U . . .
H67 H 1.135569 0.103132 1.096948 0.125 Uiso 1 1 calc R . . . .
C65 C 0.9798(6) 0.2557(5) 1.1207(5) 0.120(2) Uani 1 1 d D U . . .
H65 H 0.912662 0.260428 1.125499 0.144 Uiso 1 1 calc R . . . .

loop_
_atom_site_aniso_label
_atom_site_aniso_U_11
_atom_site_aniso_U_22
_atom_site_aniso_U_33
_atom_site_aniso_U_23
_atom_site_aniso_U_13
_atom_site_aniso_U_12
Ho1 0.02163(6) 0.02346(7) 0.01995(7) 0.00334(4) 0.00488(5) 0.00019(4)
Si2 0.0206(3) 0.0283(4) 0.0276(4) -0.0005(3) 0.0056(3) 0.0000(3)
Si1 0.0221(3) 0.0313(4) 0.0271(4) 0.0078(3) 0.0038(3) 0.0013(3)
O2 0.0229(9) 0.0271(10) 0.0280(10) 0.0025(8) 0.0057(8) 0.0001(7)
O1 0.0245(9) 0.0288(10) 0.0280(11) 0.0044(8) 0.0044(8) 0.0022(7)
N1 0.0318(12) 0.0263(12) 0.0263(13) 0.0030(9) 0.0086(10) 0.0000(9)
N4 0.0354(13) 0.0277(12) 0.0252(13) 0.0042(10) 0.0075(10) -0.0036(10)
N2 0.0357(13) 0.0303(13) 0.0263(13) 0.0040(10) 0.0109(10) -0.0007(10)
N3 0.0292(12) 0.0290(12) 0.0247(12) 0.0035(9) 0.0074(10) 0.0015(9)
N5 0.0344(12) 0.0264(12) 0.0236(12) 0.0036(9) 0.0073(10) 0.0031(9)
C7 0.0362(15) 0.0261(14) 0.0292(15) 0.0043(11) 0.0096(12) 0.0018(11)
C38 0.0358(15) 0.0213(13) 0.0251(14) 0.0023(10) 0.0093(12) -0.0031(11)
C16 0.0409(16) 0.0292(15) 0.0331(17) 0.0053(12) 0.0147(13) 0.0037(12)
C44 0.0239(13) 0.0313(14) 0.0261(14) 0.0016(11) 0.0111(11) 0.0058(10)
C5 0.0293(15) 0.0453(18) 0.0318(17) -0.0087(14) 0.0036(13) -0.0009(13)
C50 0.0291(13) 0.0286(14) 0.0221(14) 0.0037(11) 0.0063(11) 0.0012(11)
C21 0.0418(17) 0.0375(17) 0.0288(16) 0.0016(13) 0.0102(13) -0.0087(13)
C32 0.0264(13) 0.0306(15) 0.0330(16) 0.0110(12) 0.0039(12) -0.0004(11)
C43 0.0415(16) 0.0297(15) 0.0295(16) 0.0060(12) 0.0164(13) 0.0043(12)
C15 0.058(2) 0.0418(18) 0.042(2) 0.0105(15) 0.0282(17) 0.0154(15)
C17 0.0409(16) 0.0327(16) 0.0292(16) 0.0049(12) 0.0100(13) 0.0023(12)
C11 0.0370(16) 0.0347(16) 0.0359(18) 0.0045(13) 0.0041(13) -0.0033(13)
C39 0.0460(17) 0.0296(15) 0.0277(16) 0.0020(12) 0.0064(13) -0.0002(13)
C20 0.066(2) 0.0381(18) 0.0370(19) 0.0011(14) 0.0122(17) -0.0204(16)
C10 0.0456(19) 0.0351(17) 0.056(2) 0.0056(15) 0.0152(17) -0.0128(14)
C31 0.0446(17) 0.0313(16) 0.0340(17) 0.0041(13) 0.0098(14) 0.0049(13)
C14 0.074(3) 0.050(2) 0.0259(17) 0.0031(15) 0.0163(17) 0.0289(18)
C12 0.0368(16) 0.0314(15) 0.0298(16) 0.0022(12) 0.0025(13) 0.0027(12)
C45 0.0318(15) 0.0426(17) 0.0313(17) 0.0051(13) 0.0066(13) -0.0018(13)
N7 0.071(2) 0.069(2) 0.051(2) 0.0103(17) 0.0164(18) 0.0158(18)
B1 0.0233(14) 0.0268(15) 0.0255(16) 0.0047(12) 0.0070(12) -0.0003(11)
C26 0.0367(16) 0.0345(16) 0.0371(17) 0.0058(13) 0.0164(13) 0.0050(12)
C30 0.059(2) 0.0283(16) 0.050(2) 0.0086(14) 0.0303(18) 0.0074(14)
C42 0.058(2) 0.0320(16) 0.044(2) 0.0046(14) 0.0280(17) 0.0084(14)
C22 0.0343(16) 0.0490(19) 0.0334(17) 0.0146(14) 0.0092(13) 0.0098(13)
C46 0.0287(15) 0.060(2) 0.0393(19) -0.0021(16) 0.0039(14) -0.0048(14)
C40 0.085(3) 0.0320(17) 0.0203(16) 0.0017(12) 0.0136(16) 0.0002(17)
C2 0.0406(18) 0.0429(19) 0.048(2) 0.0176(16) 0.0085(15) 0.0114(14)
C18 0.062(2) 0.0331(17) 0.0364(19) 0.0025(14) 0.0128(16) 0.0100(15)
C19 0.080(3) 0.0283(17) 0.039(2) 0.0024(14) 0.0152(18) 0.0002(16)
C49 0.0317(15) 0.0461(18) 0.0311(17) 0.0116(13) 0.0097(13) 0.0024(13)
C13 0.053(2) 0.0411(18) 0.0306(18) -0.0028(14) -0.0019(15) 0.0121(15)
C3 0.0430(19) 0.053(2) 0.042(2) 0.0008(16) -0.0029(16) -0.0024(16)
C52 0.051(2) 0.0304(17) 0.059(2) 0.0136(16) 0.0047(17) -0.0060(14)
C33 0.0365(16) 0.0267(15) 0.063(2) 0.0045(15) 0.0135(16) -0.0004(12)
C47 0.0289(15) 0.077(3) 0.0241(16) 0.0022(16) 0.0048(13) 0.0121(15)
C41 0.090(3) 0.0335(17) 0.0358(19) 0.0015(14) 0.0367(19) 0.0037(17)
N6 0.0475(18) 0.059(2) 0.084(3) 0.024(2) 0.0157(19) -0.0003(15)
C25 0.055(2) 0.0403(18) 0.043(2) 0.0017(15) 0.0307(17) 0.0005(15)
C8 0.0515(19) 0.0349(17) 0.0333(17) 0.0113(13) 0.0137(15) 0.0066(14)
C6 0.0316(16) 0.0407(18) 0.056(2) 0.0120(16) 0.0051(15) 0.0068(13)
C9 0.063(2) 0.0314(17) 0.053(2) 0.0137(15) 0.0293(18) -0.0020(15)
C55 0.0315(15) 0.0282(15) 0.059(2) 0.0019(14) 0.0134(15) 0.0022(12)
C53 0.056(2) 0.0286(16) 0.0347(18) 0.0045(13) 0.0151(15) 0.0142(14)
C4 0.0333(16) 0.054(2) 0.0380(19) -0.0057(15) 0.0151(14) -0.0032(14)
C37 0.0395(17) 0.0480(19) 0.0410(19) 0.0112(15) 0.0126(15) -0.0064(14)
C51 0.0305(16) 0.0362(18) 0.075(3) 0.0221(17) 0.0033(16) -0.0006(13)
C29 0.072(3) 0.044(2) 0.056(2) -0.0204(17) 0.038(2) -0.0145(18)
C27 0.0360(17) 0.063(2) 0.0380(19) -0.0157(16) 0.0124(15) -0.0015(15)
C54 0.0338(17) 0.0417(19) 0.078(3) 0.0084(18) 0.0176(18) 0.0111(14)
C56 0.059(2) 0.053(2) 0.058(3) 0.0127(19) 0.016(2) -0.0037(18)
C62 0.052(2) 0.0384(19) 0.058(2) 0.0043(17) 0.0162(18) 0.0026(15)
C48 0.0396(18) 0.071(2) 0.0319(18) 0.0211(17) 0.0137(15) 0.0149(16)
C57 0.051(2) 0.046(2) 0.056(2) 0.0127(18) 0.0031(18) -0.0001(16)
C1 0.0318(16) 0.072(3) 0.057(2) 0.033(2) 0.0186(16) 0.0093(16)
C61 0.055(2) 0.050(2) 0.045(2) -0.0096(17) 0.0062(17) 0.0092(17)
C24 0.080(3) 0.046(2) 0.0293(18) 0.0067(15) 0.0257(18) -0.0051(18)
C23 0.062(2) 0.055(2) 0.037(2) 0.0208(17) 0.0087(17) 0.0117(18)
C36 0.0402(19) 0.065(3) 0.064(3) 0.024(2) 0.0172(18) -0.0105(17)
C34 0.048(2) 0.0293(17) 0.086(3) 0.0012(18) 0.013(2) -0.0059(15)
C35 0.047(2) 0.037(2) 0.086(3) 0.018(2) 0.012(2) -0.0139(16)
C58 0.074(3) 0.045(2) 0.077(3) 0.006(2) 0.024(2) 0.007(2)
N8 0.1037(18) 0.1109(18) 0.1048(18) 0.0126(10) 0.0341(10) 0.0056(10)
C28 0.049(2) 0.090(3) 0.054(2) -0.037(2) 0.0168(19) -0.017(2)
C60 0.059(3) 0.057(3) 0.074(3) 0.028(2) -0.008(2) -0.013(2)
C59 0.103(4) 0.058(3) 0.048(3) 0.004(2) 0.010(3) -0.019(3)
C63 0.0984(19) 0.0989(19) 0.0983(19) 0.0103(10) 0.0292(11) 0.0032(10)
C64 0.0997(19) 0.1003(19) 0.1014(19) 0.0074(10) 0.0347(11) 0.0052(10)
C66 0.0960(19) 0.0962(19) 0.0974(19) 0.0111(10) 0.0290(11) 0.0009(10)
C67 0.106(2) 0.103(2) 0.102(2) 0.0099(10) 0.0292(11) 0.0118(10)
C65 0.118(2) 0.121(2) 0.122(2) 0.0115(10) 0.0425(12) 0.0049(10)

loop_
_atom_type_symbol
_atom_type_description
_atom_type_scat_dispersion_real
_atom_type_scat_dispersion_imag
_atom_type_scat_source
C C 0.0033 0.0016 'International Tables Vol C Tables 4.2.6.8 and 6.1.1.4'
H H 0.0000 0.0000 'International Tables Vol C Tables 4.2.6.8 and 6.1.1.4'
B B 0.0013 0.0007 'International Tables Vol C Tables 4.2.6.8 and 6.1.1.4'
Ho Ho -0.2175 4.6783 'International Tables Vol C Tables 4.2.6.8 and 6.1.1.4'
N N 0.0061 0.0033 'International Tables Vol C Tables 4.2.6.8 and 6.1.1.4'
O O 0.0106 0.0060 'International Tables Vol C Tables 4.2.6.8 and 6.1.1.4'
Si Si 0.0817 0.0704 'International Tables Vol C Tables 4.2.6.8 and 6.1.1.4'

loop_
_geom_angle_atom_site_label_1
_geom_angle_atom_site_label_2
_geom_angle_atom_site_label_3
_geom_angle
_geom_angle_site_symmetry_1
_geom_angle_site_symmetry_3
_geom_angle_publ_flag
O2 Ho1 O1 176.12(7) . . ?
O2 Ho1 N1 84.56(7) . . ?
O2 Ho1 N4 86.98(7) . . ?
O2 Ho1 N2 89.84(8) . . ?
O2 Ho1 N3 90.06(7) . . ?
O2 Ho1 N5 92.36(7) . . ?
O1 Ho1 N1 91.57(7) . . ?
O1 Ho1 N4 95.87(7) . . ?
O1 Ho1 N2 89.40(8) . . ?
O1 Ho1 N3 93.33(7) . . ?
O1 Ho1 N5 86.08(7) . . ?
N1 Ho1 N5 72.54(7) . . ?
N4 Ho1 N1 142.26(8) . . ?
N4 Ho1 N5 71.15(7) . . ?
N2 Ho1 N1 72.93(8) . . ?
N2 Ho1 N4 143.83(8) . . ?
N2 Ho1 N3 71.89(8) . . ?
N2 Ho1 N5 145.01(7) . . ?
N3 Ho1 N1 144.41(8) . . ?
N3 Ho1 N4 72.09(8) . . ?
N3 Ho1 N5 142.97(7) . . ?
O2 Si2 C5 111.33(12) . . ?
O2 Si2 C6 111.18(13) . . ?
O2 Si2 C4 110.20(13) . . ?
C5 Si2 C4 108.44(15) . . ?
C6 Si2 C5 107.99(16) . . ?
C6 Si2 C4 107.56(17) . . ?
O1 Si1 C2 111.47(13) . . ?
O1 Si1 C3 112.46(14) . . ?
O1 Si1 C1 110.95(13) . . ?
C3 Si1 C2 105.19(17) . . ?
C1 Si1 C2 108.14(17) . . ?
C1 Si1 C3 108.37(19) . . ?
Si2 O2 Ho1 176.80(12) . . ?
Si1 O1 Ho1 173.87(12) . . ?
C7 N1 Ho1 119.55(18) . . ?
C7 N1 C11 117.3(3) . . ?
C11 N1 Ho1 122.94(19) . . ?
C21 N4 Ho1 124.3(2) . . ?
C21 N4 C17 116.9(3) . . ?
C17 N4 Ho1 118.68(18) . . ?
C31 N2 Ho1 123.7(2) . . ?
C27 N2 Ho1 119.8(2) . . ?
C27 N2 C31 116.5(3) . . ?
C26 N3 Ho1 122.70(19) . . ?
C22 N3 Ho1 120.5(2) . . ?
C22 N3 C26 116.8(3) . . ?
C16 N5 Ho1 123.76(19) . . ?
C12 N5 Ho1 119.1(2) . . ?
C12 N5 C16 117.1(3) . . ?
N1 C7 C8 123.2(3) . . ?
C43 C38 C39 115.0(3) . . ?
C43 C38 B1 124.2(2) . . ?
C39 C38 B1 120.3(3) . . ?
N5 C16 C15 123.2(3) . . ?
C45 C44 B1 121.5(2) . . ?
C49 C44 C45 113.9(3) . . ?
C49 C44 B1 124.6(3) . . ?
C55 C50 B1 124.9(2) . . ?
C55 C50 C51 113.7(3) . . ?
C51 C50 B1 121.3(3) . . ?
N4 C21 C20 122.7(3) . . ?
C33 C32 B1 122.8(3) . . ?
C33 C32 C37 114.7(3) . . ?
C37 C32 B1 122.4(3) . . ?
C38 C43 C42 122.9(3) . . ?
C14 C15 C16 118.7(3) . . ?
N4 C17 C18 123.5(3) . . ?
N1 C11 C10 123.1(3) . . ?
C40 C39 C38 122.9(3) . . ?
C19 C20 C21 119.1(3) . . ?
C9 C10 C11 118.5(3) . . ?
N2 C31 C30 123.7(3) . . ?
C13 C14 C15 118.7(3) . . ?
N5 C12 C13 123.1(3) . . ?
C46 C45 C44 123.3(3) . . ?
C62 N7 C61 116.3(3) 2_756 . ?
C38 B1 C44 110.6(2) . . ?
C38 B1 C50 107.8(2) . . ?
C38 B1 C32 106.9(2) . . ?
C44 B1 C50 110.3(2) . . ?
C44 B1 C32 110.0(2) . . ?
C32 B1 C50 111.2(2) . . ?
N3 C26 C25 123.8(3) . . ?
C29 C30 C31 118.7(3) . . ?
C41 C42 C43 119.8(3) . . ?
N3 C22 C23 122.7(3) . . ?
C47 C46 C45 120.5(3) . . ?
C41 C40 C39 120.2(3) . . ?
C19 C18 C17 118.8(3) . . ?
C18 C19 C20 119.0(3) . . ?
C48 C49 C44 123.2(3) . . ?
C14 C13 C12 119.1(3) . . ?
C53 C52 C51 121.0(3) . . ?
C34 C33 C32 122.8(3) . . ?
C46 C47 C48 118.8(3) . . ?
C40 C41 C42 119.0(3) . . ?
C60 N6 C56 116.2(4) . . ?
C24 C25 C26 118.7(3) . . ?
C9 C8 C7 118.7(3) . . ?
C8 C9 C10 119.1(3) . . ?
C50 C55 C54 123.4(3) . . ?
C52 C53 C54 117.6(3) . . ?
C36 C37 C32 122.3(4) . . ?
C52 C51 C50 123.5(3) . . ?
C30 C29 C28 118.5(3) . . ?
N2 C27 C28 123.4(3) . . ?
C53 C54 C55 120.8(3) . . ?
N6 C56 C57 124.4(4) . . ?
N7 C62 C61 122.0(4) 2_756 . ?
C47 C48 C49 120.3(3) . . ?
C58 C57 C56 118.5(4) . . ?
C62 C61 N7 121.8(4) . . ?
C25 C24 C23 118.6(3) . . ?
C24 C23 C22 119.5(3) . . ?
C35 C36 C37 120.8(4) . . ?
C35 C34 C33 120.5(4) . . ?
C36 C35 C34 118.8(3) . . ?
C57 C58 C59 118.4(4) . . ?
C63 N8 C67 120.1(6) . . ?
C27 C28 C29 119.1(4) . . ?
N6 C60 C59 123.8(4) . . ?
C60 C59 C58 118.7(5) . . ?
C64 C63 N8 126.1(6) . . ?
C63 C64 C65 110.6(7) . . ?
C65 C66 C67 114.3(6) . . ?
C66 C67 N8 116.8(6) . . ?
C66 C65 C64 130.8(7) . . ?

loop_
_geom_bond_atom_site_label_1
_geom_bond_atom_site_label_2
_geom_bond_distance
_geom_bond_site_symmetry_2
_geom_bond_publ_flag
Ho1 O2 2.1390(18) . ?
Ho1 O1 2.1395(18) . ?
Ho1 N1 2.547(2) . ?
Ho1 N4 2.541(2) . ?
Ho1 N2 2.520(2) . ?
Ho1 N3 2.530(2) . ?
Ho1 N5 2.557(2) . ?
Si2 O2 1.6093(19) . ?
Si2 C5 1.875(3) . ?
Si2 C6 1.873(3) . ?
Si2 C4 1.877(3) . ?
Si1 O1 1.6152(19) . ?
Si1 C2 1.878(3) . ?
Si1 C3 1.878(4) . ?
Si1 C1 1.865(3) . ?
N1 C7 1.335(4) . ?
N1 C11 1.343(4) . ?
N4 C21 1.343(4) . ?
N4 C17 1.345(4) . ?
N2 C31 1.334(4) . ?
N2 C27 1.331(4) . ?
N3 C26 1.342(4) . ?
N3 C22 1.340(4) . ?
N5 C16 1.342(4) . ?
N5 C12 1.339(4) . ?
C7 C8 1.383(4) . ?
C38 C43 1.394(4) . ?
C38 C39 1.396(4) . ?
C38 B1 1.640(4) . ?
C16 C15 1.383(4) . ?
C44 C45 1.407(4) . ?
C44 B1 1.650(4) . ?
C44 C49 1.400(4) . ?
C50 B1 1.668(4) . ?
C50 C55 1.386(4) . ?
C50 C51 1.391(4) . ?
C21 C20 1.387(5) . ?
C32 B1 1.654(4) . ?
C32 C33 1.399(5) . ?
C32 C37 1.399(4) . ?
C43 C42 1.396(4) . ?
C15 C14 1.379(5) . ?
C17 C18 1.379(4) . ?
C11 C10 1.382(4) . ?
C39 C40 1.390(5) . ?
C20 C19 1.375(5) . ?
C10 C9 1.380(5) . ?
C31 C30 1.382(5) . ?
C14 C13 1.376(5) . ?
C12 C13 1.378(5) . ?
C45 C46 1.386(4) . ?
N7 C62 1.360(5) 2_756 ?
N7 C61 1.377(5) . ?
C26 C25 1.379(4) . ?
C30 C29 1.364(5) . ?
C42 C41 1.382(5) . ?
C22 C23 1.383(5) . ?
C46 C47 1.371(5) . ?
C40 C41 1.375(5) . ?
C18 C19 1.370(5) . ?
C49 C48 1.396(4) . ?
C52 C53 1.363(5) . ?
C52 C51 1.390(5) . ?
C33 C34 1.392(4) . ?
C47 C48 1.374(5) . ?
N6 C56 1.328(5) . ?
N6 C60 1.327(6) . ?
C25 C24 1.373(5) . ?
C8 C9 1.375(5) . ?
C55 C54 1.394(4) . ?
C53 C54 1.373(5) . ?
C37 C36 1.397(5) . ?
C29 C28 1.376(6) . ?
C27 C28 1.375(5) . ?
C56 C57 1.369(6) . ?
C62 C61 1.361(5) . ?
C57 C58 1.364(6) . ?
C24 C23 1.374(5) . ?
C36 C35 1.368(6) . ?
C34 C35 1.368(6) . ?
C58 C59 1.381(6) . ?
N8 C63 1.315(6) . ?
N8 C67 1.396(6) . ?
C60 C59 1.367(7) . ?
C63 C64 1.304(5) . ?
C64 C65 1.341(7) . ?
C66 C67 1.390(6) . ?
C66 C65 1.328(7) . ?
